data_2216234
loop_
_publ_author_name
'Jun-Yi Hu'
'Ying-Qian Xu'
'Yong Ju'

_publ_section_title
;
 Benzyl oleanolate
;
_journal_coeditor_code AT2498
_journal_issue 12
_journal_name_full 'Acta Crystallographica Section E'
_journal_page_first o4882
_journal_page_last o4882
_journal_paper_doi 10.1107/S1600536807060655
_journal_volume 63
_journal_year 2007
_chemical_formula_iupac 'C37 H54 O3'
_chemical_formula_moiety 'C37 H54 O3'
_chemical_formula_sum 'C37 H54 O3'
_chemical_formula_weight 546.80
_chemical_melting_point 462
_chemical_name_systematic
;
Benzyl oleanolate
;
_space_group_IT_number 4
_symmetry_cell_setting monoclinic
_symmetry_space_group_name_Hall 'P 2yb'
_symmetry_space_group_name_H-M 'P 1 21 1'
_atom_sites_solution_hydrogens geom
_atom_sites_solution_primary direct
_atom_sites_solution_secondary difmap
_cell_angle_alpha 90.00
_cell_angle_beta 94.909(3)
_cell_angle_gamma 90.00
_cell_formula_units_Z 2
_cell_length_a 6.8035(7)
_cell_length_b 12.8775(14)
_cell_length_c 17.8597(18)
_cell_measurement_reflns_used 4500
_cell_measurement_temperature 113(2)
_cell_measurement_theta_max 27.9
_cell_measurement_theta_min 2.0
_cell_volume 1559.0(3)
_computing_cell_refinement
;
CrystalClear (Molecular Structure Corporation & Rigaku, 1999)
;
_computing_data_collection
;
CrystalClear (Molecular Structure Corporation & Rigaku, 1999)
;
_computing_data_reduction
;
CrystalClear (Molecular Structure Corporation & Rigaku, 1999)
;
_computing_molecular_graphics 'SHELXTL (Bruker, 1997)'
_computing_publication_material 'SHELXTL (Bruker, 1997)'
_computing_structure_refinement 'SHELXL97 (Sheldrick, 1997)'
_computing_structure_solution 'SHELXS97 (Sheldrick, 1997)'
_diffrn_ambient_temperature 113(2)
_diffrn_detector_area_resol_mean 7.31
_diffrn_measured_fraction_theta_full 0.998
_diffrn_measured_fraction_theta_max 0.998
_diffrn_measurement_device_type 'Rigaku Saturn'
_diffrn_measurement_method '\w and \f'
_diffrn_radiation_monochromator confocal
_diffrn_radiation_source 'rotating anode'
_diffrn_radiation_type 'Mo K\a'
_diffrn_radiation_wavelength 0.71070
_diffrn_reflns_av_R_equivalents 0.0486
_diffrn_reflns_av_sigmaI/netI 0.0424
_diffrn_reflns_limit_h_max 8
_diffrn_reflns_limit_h_min -8
_diffrn_reflns_limit_k_max 16
_diffrn_reflns_limit_k_min -16
_diffrn_reflns_limit_l_max 23
_diffrn_reflns_limit_l_min -23
_diffrn_reflns_number 19726
_diffrn_reflns_theta_full 27.88
_diffrn_reflns_theta_max 27.88
_diffrn_reflns_theta_min 2.29
_exptl_absorpt_coefficient_mu 0.071
_exptl_absorpt_correction_T_max 0.993
_exptl_absorpt_correction_T_min 0.970
_exptl_absorpt_correction_type multi-scan
_exptl_absorpt_process_details '(REQAB; Jacobson, 1998)'
_exptl_crystal_colour colourless
_exptl_crystal_density_diffrn 1.165
_exptl_crystal_density_method 'not measured'
_exptl_crystal_description plate
_exptl_crystal_F_000 600
_exptl_crystal_size_max 0.32
_exptl_crystal_size_mid 0.20
_exptl_crystal_size_min 0.10
_refine_diff_density_max 0.175
_refine_diff_density_min -0.225
_refine_ls_abs_structure_details 'None, Friedel pairs merged'
_refine_ls_extinction_method none
_refine_ls_goodness_of_fit_ref 1.045
_refine_ls_hydrogen_treatment mixed
_refine_ls_matrix_type full
_refine_ls_number_parameters 372
_refine_ls_number_reflns 3863
_refine_ls_number_restraints 1
_refine_ls_restrained_S_all 1.045
_refine_ls_R_factor_all 0.0500
_refine_ls_R_factor_gt 0.0447
_refine_ls_shift/su_max 0.000
_refine_ls_shift/su_mean 0.000
_refine_ls_structure_factor_coef Fsqd
_refine_ls_weighting_details 'w = 1/[\s^2^(Fo^2^)+(0.059P)^2^] where P=(Fo^2^+2Fc^2^)/3'
_refine_ls_weighting_scheme calc
_refine_ls_wR_factor_gt 0.0973
_refine_ls_wR_factor_ref 0.1001
_reflns_number_gt 3518
_reflns_number_total 3863
_reflns_threshold_expression I>2\s(I)
_cod_data_source_file at2498.cif
_cod_data_source_block I
_cod_original_sg_symbol_H-M 'P 21'
_cod_database_code 2216234
_cod_database_fobs_code 2216234

loop_
_symmetry_equiv_pos_as_xyz
'x, y, z'
'-x, y+1/2, -z'

loop_
_atom_site_type_symbol
_atom_site_label
_atom_site_fract_x
_atom_site_fract_y
_atom_site_fract_z
_atom_site_U_iso_or_equiv
_atom_site_adp_type
_atom_site_calc_flag
_atom_site_refinement_flags
_atom_site_occupancy
O O1 0.8646(3) 0.32647(16) 0.24589(9) 0.0377(4) Uani d . 1
H H1 0.748(5) 0.314(3) 0.227(2) 0.068(11) Uiso d . 1
O O2 0.5149(2) 0.25488(12) 0.83300(9) 0.0276(4) Uani d . 1
O O3 0.6754(2) 0.10808(11) 0.86609(9) 0.0258(4) Uani d . 1
C C1 0.7205(3) 0.41125(18) 0.43627(12) 0.0252(5) Uani d . 1
H H1A 0.6180 0.4605 0.4503 0.030 Uiso calc R 1
H H1B 0.8506 0.4400 0.4549 0.030 Uiso calc R 1
C C2 0.7104(3) 0.4031(2) 0.35036(12) 0.0288(5) Uani d . 1
H H2A 0.5759 0.3818 0.3309 0.035 Uiso calc R 1
H H2B 0.7374 0.4721 0.3289 0.035 Uiso calc R 1
C C3 0.8582(3) 0.32529(19) 0.32578(12) 0.0278(5) Uani d . 1
H H3 0.9908 0.3493 0.3476 0.033 Uiso calc R 1
C C4 0.8295(3) 0.21485(18) 0.35694(12) 0.0252(5) Uani d . 1
C C5 0.8312(3) 0.22508(17) 0.44411(12) 0.0217(4) Uani d . 1
H H5 0.9663 0.2517 0.4603 0.026 Uiso calc R 1
C C6 0.8188(3) 0.12204(17) 0.48575(12) 0.0241(5) Uani d . 1
H H6A 0.6799 0.0985 0.4833 0.029 Uiso calc R 1
H H6B 0.8965 0.0686 0.4614 0.029 Uiso calc R 1
C C7 0.8987(3) 0.13500(17) 0.56756(12) 0.0228(5) Uani d . 1
H H7A 1.0411 0.1515 0.5694 0.027 Uiso calc R 1
H H7B 0.8849 0.0682 0.5940 0.027 Uiso calc R 1
C C8 0.7937(3) 0.22086(16) 0.60973(11) 0.0188(4) Uani d . 1
C C9 0.7622(3) 0.32001(16) 0.56081(11) 0.0194(4) Uani d . 1
H H9 0.8966 0.3513 0.5607 0.023 Uiso calc R 1
C C10 0.6907(3) 0.30645(17) 0.47528(11) 0.0218(5) Uani d . 1
C C11 0.6425(3) 0.40045(18) 0.60132(12) 0.0236(5) Uani d . 1
H H11A 0.6621 0.4697 0.5791 0.028 Uiso calc R 1
H H11B 0.5006 0.3831 0.5927 0.028 Uiso calc R 1
C C12 0.6977(3) 0.40594(17) 0.68428(11) 0.0212(4) Uani d . 1
H H12 0.6411 0.4604 0.7112 0.025 Uiso calc R 1
C C13 0.8191(3) 0.34115(15) 0.72347(10) 0.0162(4) Uani d . 1
C C14 0.9235(3) 0.25402(16) 0.68447(11) 0.0178(4) Uani d . 1
C C15 0.9564(3) 0.15768(16) 0.73614(11) 0.0209(4) Uani d . 1
H H15A 0.8325 0.1171 0.7339 0.025 Uiso calc R 1
H H15B 1.0585 0.1132 0.7162 0.025 Uiso calc R 1
C C16 1.0198(3) 0.18284(16) 0.81840(11) 0.0183(4) Uani d . 1
H H16A 1.1525 0.2149 0.8220 0.022 Uiso calc R 1
H H16B 1.0281 0.1177 0.8480 0.022 Uiso calc R 1
C C17 0.8738(3) 0.25714(16) 0.85162(11) 0.0178(4) Uani d . 1
C C18 0.8651(3) 0.35959(15) 0.80717(11) 0.0173(4) Uani d . 1
H H18 0.7536 0.4011 0.8247 0.021 Uiso calc R 1
C C19 1.0547(3) 0.42405(17) 0.82464(12) 0.0210(4) Uani d . 1
H H19A 1.1653 0.3877 0.8033 0.025 Uiso calc R 1
H H19B 1.0376 0.4918 0.7988 0.025 Uiso calc R 1
C C20 1.1120(3) 0.44409(16) 0.90857(12) 0.0224(4) Uani d . 1
C C21 1.1198(3) 0.33993(17) 0.95055(12) 0.0225(4) Uani d . 1
H H21A 1.2311 0.2983 0.9345 0.027 Uiso calc R 1
H H21B 1.1447 0.3531 1.0051 0.027 Uiso calc R 1
C C22 0.9299(3) 0.27793(16) 0.93624(11) 0.0204(4) Uani d . 1
H H22A 0.8212 0.3163 0.9572 0.024 Uiso calc R 1
H H22B 0.9452 0.2107 0.9630 0.024 Uiso calc R 1
C C23 1.0091(3) 0.1493(2) 0.33805(13) 0.0311(5) Uani d . 1
H H23A 1.0282 0.1567 0.2845 0.047 Uiso calc R 1
H H23B 0.9855 0.0761 0.3494 0.047 Uiso calc R 1
H H23C 1.1274 0.1735 0.3682 0.047 Uiso calc R 1
C C24 0.6453(3) 0.1621(2) 0.31912(13) 0.0321(5) Uani d . 1
H H24A 0.5324 0.2093 0.3196 0.048 Uiso calc R 1
H H24B 0.6181 0.0984 0.3465 0.048 Uiso calc R 1
H H24C 0.6673 0.1448 0.2671 0.048 Uiso calc R 1
C C25 0.4699(3) 0.2776(2) 0.46115(12) 0.0264(5) Uani d . 1
H H25A 0.3945 0.3140 0.4974 0.040 Uiso calc R 1
H H25B 0.4542 0.2024 0.4671 0.040 Uiso calc R 1
H H25C 0.4213 0.2979 0.4100 0.040 Uiso calc R 1
C C26 0.5937(3) 0.17624(18) 0.62960(12) 0.0233(5) Uani d . 1
H H26A 0.5370 0.2219 0.6660 0.035 Uiso calc R 1
H H26B 0.6140 0.1069 0.6515 0.035 Uiso calc R 1
H H26C 0.5034 0.1716 0.5839 0.035 Uiso calc R 1
C C27 1.1294(3) 0.29512(18) 0.66754(12) 0.0237(5) Uani d . 1
H H27A 1.1174 0.3671 0.6500 0.036 Uiso calc R 1
H H27B 1.1815 0.2521 0.6285 0.036 Uiso calc R 1
H H27C 1.2193 0.2921 0.7134 0.036 Uiso calc R 1
C C28 0.6678(3) 0.20979(16) 0.84769(11) 0.0194(4) Uani d . 1
C C29 1.3159(3) 0.49416(19) 0.91585(14) 0.0318(5) Uani d . 1
H H29A 1.4133 0.4448 0.8996 0.048 Uiso calc R 1
H H29B 1.3509 0.5135 0.9684 0.048 Uiso calc R 1
H H29C 1.3146 0.5564 0.8842 0.048 Uiso calc R 1
C C30 0.9667(4) 0.51878(18) 0.94136(13) 0.0295(5) Uani d . 1
H H30A 0.9710 0.5861 0.9160 0.044 Uiso calc R 1
H H30B 1.0030 0.5278 0.9953 0.044 Uiso calc R 1
H H30C 0.8330 0.4902 0.9338 0.044 Uiso calc R 1
C C31 0.4876(3) 0.05424(17) 0.86158(14) 0.0261(5) Uani d . 1
H H31A 0.4117 0.0693 0.8130 0.031 Uiso calc R 1
H H31B 0.4090 0.0771 0.9027 0.031 Uiso calc R 1
C C32 0.5311(3) -0.05982(16) 0.86837(12) 0.0224(5) Uani d . 1
C C33 0.6857(3) -0.10485(18) 0.83405(12) 0.0261(5) Uani d . 1
H H33 0.7686 -0.0626 0.8065 0.031 Uiso calc R 1
C C34 0.7203(3) -0.21097(19) 0.83955(14) 0.0295(5) Uani d . 1
H H34 0.8282 -0.2410 0.8170 0.035 Uiso calc R 1
C C35 0.5964(3) -0.27273(19) 0.87818(13) 0.0286(5) Uani d . 1
H H35 0.6173 -0.3456 0.8810 0.034 Uiso calc R 1
C C36 0.4430(3) -0.22871(18) 0.91262(13) 0.0281(5) Uani d . 1
H H36 0.3593 -0.2712 0.9396 0.034 Uiso calc R 1
C C37 0.4108(3) -0.12257(17) 0.90798(13) 0.0248(5) Uani d . 1
H H37 0.3054 -0.0926 0.9321 0.030 Uiso calc R 1

loop_
_atom_site_aniso_label
_atom_site_aniso_U_11
_atom_site_aniso_U_22
_atom_site_aniso_U_33
_atom_site_aniso_U_12
_atom_site_aniso_U_13
_atom_site_aniso_U_23
O1 0.0365(10) 0.0574(12) 0.0194(8) -0.0026(9) 0.0040(7) 0.0025(8)
O2 0.0174(7) 0.0230(8) 0.0425(10) 0.0016(6) 0.0037(6) 0.0056(7)
O3 0.0179(7) 0.0183(8) 0.0406(9) -0.0026(6) -0.0012(6) 0.0070(7)
C1 0.0294(11) 0.0241(11) 0.0217(10) -0.0005(9) -0.0008(9) 0.0015(9)
C2 0.0312(12) 0.0329(13) 0.0220(11) -0.0028(10) 0.0008(9) 0.0043(10)
C3 0.0266(11) 0.0398(14) 0.0168(10) -0.0043(10) 0.0013(8) 0.0030(9)
C4 0.0216(10) 0.0336(13) 0.0205(11) -0.0041(9) 0.0021(8) -0.0040(9)
C5 0.0192(10) 0.0241(11) 0.0216(10) -0.0021(9) -0.0001(8) -0.0014(9)
C6 0.0268(11) 0.0234(11) 0.0219(11) -0.0014(9) 0.0011(9) -0.0046(9)
C7 0.0237(11) 0.0213(11) 0.0231(11) 0.0023(8) 0.0012(8) -0.0026(8)
C8 0.0163(9) 0.0199(10) 0.0200(10) 0.0016(8) 0.0014(8) -0.0020(8)
C9 0.0165(9) 0.0212(11) 0.0204(10) -0.0009(8) 0.0006(8) 0.0000(8)
C10 0.0195(10) 0.0269(12) 0.0184(10) -0.0009(9) -0.0016(8) 0.0004(8)
C11 0.0241(11) 0.0246(11) 0.0213(10) 0.0073(9) -0.0024(8) 0.0006(9)
C12 0.0224(10) 0.0204(10) 0.0208(10) 0.0021(9) 0.0016(8) -0.0002(8)
C13 0.0150(9) 0.0171(10) 0.0167(9) -0.0018(8) 0.0019(7) -0.0001(8)
C14 0.0161(9) 0.0180(10) 0.0193(10) 0.0025(8) 0.0011(7) -0.0001(8)
C15 0.0222(10) 0.0188(10) 0.0215(10) 0.0041(9) 0.0017(8) -0.0007(8)
C16 0.0156(9) 0.0172(10) 0.0216(10) 0.0026(8) -0.0010(8) 0.0015(8)
C17 0.0166(9) 0.0167(10) 0.0199(10) -0.0003(8) 0.0006(7) 0.0011(8)
C18 0.0177(10) 0.0149(10) 0.0195(10) 0.0019(8) 0.0025(8) -0.0004(8)
C19 0.0227(10) 0.0170(10) 0.0230(10) -0.0024(8) 0.0003(8) 0.0018(8)
C20 0.0251(11) 0.0177(10) 0.0236(11) -0.0012(8) -0.0028(8) -0.0009(8)
C21 0.0252(11) 0.0202(11) 0.0210(10) 0.0003(9) -0.0042(8) 0.0000(8)
C22 0.0238(10) 0.0179(10) 0.0194(10) 0.0008(8) 0.0010(8) 0.0021(8)
C23 0.0322(13) 0.0375(14) 0.0244(12) -0.0001(11) 0.0064(9) -0.0066(10)
C24 0.0323(12) 0.0394(14) 0.0242(12) -0.0087(11) -0.0004(9) -0.0070(10)
C25 0.0208(10) 0.0361(13) 0.0217(11) -0.0025(9) -0.0011(8) -0.0023(9)
C26 0.0211(10) 0.0244(11) 0.0242(11) -0.0025(9) 0.0012(8) 0.0001(9)
C27 0.0180(10) 0.0309(12) 0.0225(10) 0.0025(9) 0.0039(8) -0.0018(9)
C28 0.0212(10) 0.0173(10) 0.0198(10) 0.0002(8) 0.0030(8) 0.0004(8)
C29 0.0341(13) 0.0256(12) 0.0344(13) -0.0089(10) -0.0051(10) -0.0013(10)
C30 0.0389(13) 0.0210(12) 0.0280(12) 0.0010(10) -0.0001(10) -0.0041(9)
C31 0.0169(10) 0.0215(11) 0.0400(13) -0.0041(9) 0.0026(9) 0.0057(10)
C32 0.0217(11) 0.0202(11) 0.0248(11) -0.0030(9) -0.0010(8) 0.0025(9)
C33 0.0242(11) 0.0297(13) 0.0252(11) -0.0056(9) 0.0059(9) 0.0030(9)
C34 0.0269(12) 0.0294(12) 0.0324(13) 0.0011(10) 0.0047(9) -0.0046(10)
C35 0.0289(12) 0.0224(11) 0.0346(13) -0.0005(10) 0.0037(10) -0.0027(10)
C36 0.0293(12) 0.0231(12) 0.0322(12) -0.0075(9) 0.0044(10) 0.0019(10)
C37 0.0242(11) 0.0239(11) 0.0269(11) -0.0033(9) 0.0058(9) -0.0024(9)

loop_
_atom_type_symbol
_atom_type_description
_atom_type_scat_dispersion_real
_atom_type_scat_dispersion_imag
_atom_type_scat_source
C C 0.0033 0.0000
; International Tables
Vol. C, Tables 4.2.6.8 and 6.1.1.4
;
H H 0.0000 0.0000
; International Tables
Vol. C, Tables 4.2.6.8 and 6.1.1.4
;
O O 0.0106 0.00000
; International Tables
Vol. C, Tables 4.2.6.8 and 6.1.1.4
;

loop_
_geom_angle_atom_site_label_1
_geom_angle_atom_site_label_2
_geom_angle_atom_site_label_3
_geom_angle
_geom_angle_publ_flag
C3 O1 H1 107(2) ?
C28 O3 C31 115.83(16) ?
C2 C1 C10 113.36(19) ?
C2 C1 H1A 108.9 ?
C10 C1 H1A 108.9 ?
C2 C1 H1B 108.9 ?
C10 C1 H1B 108.9 ?
H1A C1 H1B 107.7 ?
C3 C2 C1 111.21(18) ?
C3 C2 H2A 109.4 ?
C1 C2 H2A 109.4 ?
C3 C2 H2B 109.4 ?
C1 C2 H2B 109.4 ?
H2A C2 H2B 108.0 ?
O1 C3 C2 111.10(19) ?
O1 C3 C4 112.59(19) ?
C2 C3 C4 113.45(17) ?
O1 C3 H3 106.4 ?
C2 C3 H3 106.4 ?
C4 C3 H3 106.4 ?
C24 C4 C23 107.10(19) ?
C24 C4 C3 111.92(19) ?
C23 C4 C3 107.30(18) ?
C24 C4 C5 114.38(18) ?
C23 C4 C5 108.99(18) ?
C3 C4 C5 106.91(17) ?
C6 C5 C10 110.52(16) ?
C6 C5 C4 114.60(18) ?
C10 C5 C4 117.53(17) ?
C6 C5 H5 104.1 ?
C10 C5 H5 104.1 ?
C4 C5 H5 104.1 ?
C7 C6 C5 110.00(17) ?
C7 C6 H6A 109.7 ?
C5 C6 H6A 109.7 ?
C7 C6 H6B 109.7 ?
C5 C6 H6B 109.7 ?
H6A C6 H6B 108.2 ?
C6 C7 C8 113.81(17) ?
C6 C7 H7A 108.8 ?
C8 C7 H7A 108.8 ?
C6 C7 H7B 108.8 ?
C8 C7 H7B 108.8 ?
H7A C7 H7B 107.7 ?
C26 C8 C7 107.35(17) ?
C26 C8 C9 110.68(16) ?
C7 C8 C9 111.18(16) ?
C26 C8 C14 110.04(16) ?
C7 C8 C14 110.70(16) ?
C9 C8 C14 106.91(16) ?
C11 C9 C8 110.05(16) ?
C11 C9 C10 113.57(16) ?
C8 C9 C10 118.16(17) ?
C11 C9 H9 104.5 ?
C8 C9 H9 104.5 ?
C10 C9 H9 104.5 ?
C1 C10 C25 107.50(17) ?
C1 C10 C5 108.67(16) ?
C25 C10 C5 113.45(17) ?
C1 C10 C9 107.47(16) ?
C25 C10 C9 113.61(16) ?
C5 C10 C9 105.91(15) ?
C12 C11 C9 113.52(16) ?
C12 C11 H11A 108.9 ?
C9 C11 H11A 108.9 ?
C12 C11 H11B 108.9 ?
C9 C11 H11B 108.9 ?
H11A C11 H11B 107.7 ?
C13 C12 C11 125.62(19) ?
C13 C12 H12 117.2 ?
C11 C12 H12 117.2 ?
C12 C13 C18 119.07(18) ?
C12 C13 C14 120.85(18) ?
C18 C13 C14 119.92(17) ?
C13 C14 C15 111.44(16) ?
C13 C14 C27 107.51(17) ?
C15 C14 C27 107.57(16) ?
C13 C14 C8 109.45(15) ?
C15 C14 C8 108.99(16) ?
C27 C14 C8 111.89(16) ?
C16 C15 C14 114.61(17) ?
C16 C15 H15A 108.6 ?
C14 C15 H15A 108.6 ?
C16 C15 H15B 108.6 ?
C14 C15 H15B 108.6 ?
H15A C15 H15B 107.6 ?
C15 C16 C17 111.39(16) ?
C15 C16 H16A 109.4 ?
C17 C16 H16A 109.4 ?
C15 C16 H16B 109.4 ?
C17 C16 H16B 109.4 ?
H16A C16 H16B 108.0 ?
C28 C17 C16 110.84(16) ?
C28 C17 C18 108.97(16) ?
C16 C17 C18 109.43(15) ?
C28 C17 C22 105.24(15) ?
C16 C17 C22 111.77(15) ?
C18 C17 C22 110.51(16) ?
C13 C18 C17 111.67(16) ?
C13 C18 C19 112.41(15) ?
C17 C18 C19 111.27(16) ?
C13 C18 H18 107.0 ?
C17 C18 H18 107.0 ?
C19 C18 H18 107.0 ?
C20 C19 C18 115.16(16) ?
C20 C19 H19A 108.5 ?
C18 C19 H19A 108.5 ?
C20 C19 H19B 108.5 ?
C18 C19 H19B 108.5 ?
H19A C19 H19B 107.5 ?
C29 C20 C30 108.31(18) ?
C29 C20 C21 109.56(18) ?
C30 C20 C21 110.99(18) ?
C29 C20 C19 107.88(17) ?
C30 C20 C19 111.09(17) ?
C21 C20 C19 108.94(17) ?
C22 C21 C20 112.54(17) ?
C22 C21 H21A 109.1 ?
C20 C21 H21A 109.1 ?
C22 C21 H21B 109.1 ?
C20 C21 H21B 109.1 ?
H21A C21 H21B 107.8 ?
C21 C22 C17 112.91(16) ?
C21 C22 H22A 109.0 ?
C17 C22 H22A 109.0 ?
C21 C22 H22B 109.0 ?
C17 C22 H22B 109.0 ?
H22A C22 H22B 107.8 ?
C4 C23 H23A 109.5 ?
C4 C23 H23B 109.5 ?
H23A C23 H23B 109.5 ?
C4 C23 H23C 109.5 ?
H23A C23 H23C 109.5 ?
H23B C23 H23C 109.5 ?
C4 C24 H24A 109.5 ?
C4 C24 H24B 109.5 ?
H24A C24 H24B 109.5 ?
C4 C24 H24C 109.5 ?
H24A C24 H24C 109.5 ?
H24B C24 H24C 109.5 ?
C10 C25 H25A 109.5 ?
C10 C25 H25B 109.5 ?
H25A C25 H25B 109.5 ?
C10 C25 H25C 109.5 ?
H25A C25 H25C 109.5 ?
H25B C25 H25C 109.5 ?
C8 C26 H26A 109.5 ?
C8 C26 H26B 109.5 ?
H26A C26 H26B 109.5 ?
C8 C26 H26C 109.5 ?
H26A C26 H26C 109.5 ?
H26B C26 H26C 109.5 ?
C14 C27 H27A 109.5 ?
C14 C27 H27B 109.5 ?
H27A C27 H27B 109.5 ?
C14 C27 H27C 109.5 ?
H27A C27 H27C 109.5 ?
H27B C27 H27C 109.5 ?
O2 C28 O3 122.44(19) ?
O2 C28 C17 126.33(19) yes
O3 C28 C17 111.19(17) yes
C20 C29 H29A 109.5 ?
C20 C29 H29B 109.5 ?
H29A C29 H29B 109.5 ?
C20 C29 H29C 109.5 ?
H29A C29 H29C 109.5 ?
H29B C29 H29C 109.5 ?
C20 C30 H30A 109.5 ?
C20 C30 H30B 109.5 ?
H30A C30 H30B 109.5 ?
C20 C30 H30C 109.5 ?
H30A C30 H30C 109.5 ?
H30B C30 H30C 109.5 ?
O3 C31 C32 107.28(17) ?
O3 C31 H31A 110.3 ?
C32 C31 H31A 110.3 ?
O3 C31 H31B 110.3 ?
C32 C31 H31B 110.3 ?
H31A C31 H31B 108.5 ?
C37 C32 C33 119.0(2) ?
C37 C32 C31 119.4(2) ?
C33 C32 C31 121.62(19) ?
C34 C33 C32 120.6(2) ?
C34 C33 H33 119.7 ?
C32 C33 H33 119.7 ?
C35 C34 C33 119.6(2) ?
C35 C34 H34 120.2 ?
C33 C34 H34 120.2 ?
C36 C35 C34 120.2(2) ?
C36 C35 H35 119.9 ?
C34 C35 H35 119.9 ?
C35 C36 C37 120.1(2) ?
C35 C36 H36 120.0 ?
C37 C36 H36 120.0 ?
C36 C37 C32 120.5(2) ?
C36 C37 H37 119.7 ?
C32 C37 H37 119.7 ?

loop_
_geom_bond_atom_site_label_1
_geom_bond_atom_site_label_2
_geom_bond_distance
_geom_bond_publ_flag
O1 C3 1.431(3) yes
O1 H1 0.85(4) yes
O2 C28 1.201(2) yes
O3 C28 1.350(2) yes
O3 C31 1.449(2) yes
C1 C2 1.534(3) ?
C1 C10 1.540(3) ?
C1 H1A 0.9900 ?
C1 H1B 0.9900 ?
C2 C3 1.512(3) ?
C2 H2A 0.9900 ?
C2 H2B 0.9900 ?
C3 C4 1.546(3) ?
C3 H3 1.0000 ?
C4 C24 1.531(3) ?
C4 C23 1.546(3) ?
C4 C5 1.562(3) ?
C5 C6 1.527(3) ?
C5 C10 1.553(3) ?
C5 H5 1.0000 ?
C6 C7 1.524(3) ?
C6 H6A 0.9900 ?
C6 H6B 0.9900 ?
C7 C8 1.547(3) ?
C7 H7A 0.9900 ?
C7 H7B 0.9900 ?
C8 C26 1.546(3) ?
C8 C9 1.552(3) ?
C8 C14 1.594(3) ?
C9 C11 1.536(3) ?
C9 C10 1.573(3) ?
C9 H9 1.0000 ?
C10 C25 1.547(3) ?
C11 C12 1.499(3) ?
C11 H11A 0.9900 ?
C11 H11B 0.9900 ?
C12 C13 1.330(3) yes
C12 H12 0.9500 ?
C13 C18 1.519(3) ?
C13 C14 1.527(3) ?
C14 C15 1.551(3) ?
C14 C27 1.551(3) ?
C15 C16 1.530(3) ?
C15 H15A 0.9900 ?
C15 H15B 0.9900 ?
C16 C17 1.535(3) ?
C16 H16A 0.9900 ?
C16 H16B 0.9900 ?
C17 C28 1.524(3) ?
C17 C18 1.538(3) ?
C17 C22 1.550(3) ?
C18 C19 1.543(3) ?
C18 H18 1.0000 ?
C19 C20 1.538(3) ?
C19 H19A 0.9900 ?
C19 H19B 0.9900 ?
C20 C29 1.525(3) ?
C20 C30 1.531(3) ?
C20 C21 1.535(3) ?
C21 C22 1.521(3) ?
C21 H21A 0.9900 ?
C21 H21B 0.9900 ?
C22 H22A 0.9900 ?
C22 H22B 0.9900 ?
C23 H23A 0.9800 ?
C23 H23B 0.9800 ?
C23 H23C 0.9800 ?
C24 H24A 0.9800 ?
C24 H24B 0.9800 ?
C24 H24C 0.9800 ?
C25 H25A 0.9800 ?
C25 H25B 0.9800 ?
C25 H25C 0.9800 ?
C26 H26A 0.9800 ?
C26 H26B 0.9800 ?
C26 H26C 0.9800 ?
C27 H27A 0.9800 ?
C27 H27B 0.9800 ?
C27 H27C 0.9800 ?
C29 H29A 0.9800 ?
C29 H29B 0.9800 ?
C29 H29C 0.9800 ?
C30 H30A 0.9800 ?
C30 H30B 0.9800 ?
C30 H30C 0.9800 ?
C31 C32 1.501(3) ?
C31 H31A 0.9900 ?
C31 H31B 0.9900 ?
C32 C37 1.386(3) ?
C32 C33 1.389(3) ?
C33 C34 1.389(3) ?
C33 H33 0.9500 ?
C34 C35 1.385(3) ?
C34 H34 0.9500 ?
C35 C36 1.378(3) ?
C35 H35 0.9500 ?
C36 C37 1.386(3) ?
C36 H36 0.9500 ?
C37 H37 0.9500 ?

loop_
_geom_torsion_atom_site_label_1
_geom_torsion_atom_site_label_2
_geom_torsion_atom_site_label_3
_geom_torsion_atom_site_label_4
_geom_torsion
_geom_torsion_publ_flag
C10 C1 C2 C3 -56.2(2) ?
C1 C2 C3 O1 -173.33(18) yes
C1 C2 C3 C4 58.6(2) ?
O1 C3 C4 C24 -55.5(2) yes
C2 C3 C4 C24 71.8(2) ?
O1 C3 C4 C23 61.7(2) ?
C2 C3 C4 C23 -171.02(19) ?
O1 C3 C4 C5 178.51(17) ?
C2 C3 C4 C5 -54.2(2) ?
C24 C4 C5 C6 59.6(3) ?
C23 C4 C5 C6 -60.3(2) ?
C3 C4 C5 C6 -175.95(18) ?
C24 C4 C5 C10 -72.8(3) ?
C23 C4 C5 C10 167.40(18) ?
C3 C4 C5 C10 51.7(2) ?
C10 C5 C6 C7 -66.0(2) ?
C4 C5 C6 C7 158.40(17) ?
C5 C6 C7 C8 56.4(2) ?
C6 C7 C8 C26 77.5(2) ?
C6 C7 C8 C9 -43.7(2) ?
C6 C7 C8 C14 -162.41(17) ?
C26 C8 C9 C11 56.0(2) ?
C7 C8 C9 C11 175.26(16) ?
C14 C8 C9 C11 -63.8(2) ?
C26 C8 C9 C10 -76.7(2) ?
C7 C8 C9 C10 42.6(2) ?
C14 C8 C9 C10 163.49(16) ?
C2 C1 C10 C25 -72.8(2) ?
C2 C1 C10 C5 50.3(2) ?
C2 C1 C10 C9 164.53(17) ?
C6 C5 C10 C1 175.42(17) ?
C4 C5 C10 C1 -50.4(2) ?
C6 C5 C10 C25 -65.1(2) ?
C4 C5 C10 C25 69.1(2) ?
C6 C5 C10 C9 60.2(2) ?
C4 C5 C10 C9 -165.65(17) ?
C11 C9 C10 C1 62.6(2) ?
C8 C9 C10 C1 -166.25(17) ?
C11 C9 C10 C25 -56.2(2) ?
C8 C9 C10 C25 75.0(2) ?
C11 C9 C10 C5 178.64(17) ?
C8 C9 C10 C5 -50.2(2) ?
C8 C9 C11 C12 39.4(2) ?
C10 C9 C11 C12 174.41(17) ?
C9 C11 C12 C13 -8.0(3) ?
C11 C12 C13 C18 178.02(18) ?
C11 C12 C13 C14 2.5(3) ?
C12 C13 C14 C15 -148.17(19) ?
C18 C13 C14 C15 36.4(2) ?
C12 C13 C14 C27 94.2(2) ?
C18 C13 C14 C27 -81.3(2) ?
C12 C13 C14 C8 -27.6(3) ?
C18 C13 C14 C8 156.97(16) ?
C26 C8 C14 C13 -63.3(2) ?
C7 C8 C14 C13 178.21(16) ?
C9 C8 C14 C13 57.0(2) ?
C26 C8 C14 C15 58.8(2) ?
C7 C8 C14 C15 -59.7(2) ?
C9 C8 C14 C15 179.06(15) ?
C26 C8 C14 C27 177.65(17) ?
C7 C8 C14 C27 59.1(2) ?
C9 C8 C14 C27 -62.1(2) ?
C13 C14 C15 C16 -40.7(2) ?
C27 C14 C15 C16 76.9(2) ?
C8 C14 C15 C16 -161.55(16) ?
C14 C15 C16 C17 55.0(2) ?
C15 C16 C17 C28 59.6(2) ?
C15 C16 C17 C18 -60.7(2) ?
C15 C16 C17 C22 176.61(17) ?
C12 C13 C18 C17 140.26(19) ?
C14 C13 C18 C17 -44.2(2) ?
C12 C13 C18 C19 -93.9(2) ?
C14 C13 C18 C19 81.7(2) ?
C28 C17 C18 C13 -67.32(19) ?
C16 C17 C18 C13 54.0(2) ?
C22 C17 C18 C13 177.51(15) ?
C28 C17 C18 C19 166.18(16) ?
C16 C17 C18 C19 -72.5(2) ?
C22 C17 C18 C19 51.0(2) ?
C13 C18 C19 C20 -179.01(17) ?
C17 C18 C19 C20 -52.9(2) ?
C18 C19 C20 C29 171.77(18) ?
C18 C19 C20 C30 -69.7(2) ?
C18 C19 C20 C21 52.9(2) ?
C29 C20 C21 C22 -171.51(18) ?
C30 C20 C21 C22 68.9(2) ?
C19 C20 C21 C22 -53.7(2) ?
C20 C21 C22 C17 56.5(2) ?
C28 C17 C22 C21 -171.62(17) ?
C16 C17 C22 C21 68.0(2) ?
C18 C17 C22 C21 -54.1(2) ?
C31 O3 C28 O2 4.5(3) ?
C31 O3 C28 C17 -177.87(17) ?
C16 C17 C28 O2 -140.8(2) ?
C18 C17 C28 O2 -20.4(3) ?
C22 C17 C28 O2 98.2(2) ?
C16 C17 C28 O3 41.6(2) ?
C18 C17 C28 O3 162.08(16) ?
C22 C17 C28 O3 -79.38(19) ?
C28 O3 C31 C32 168.58(18) ?
O3 C31 C32 C37 142.5(2) ?
O3 C31 C32 C33 -39.4(3) ?
C37 C32 C33 C34 -0.3(3) ?
C31 C32 C33 C34 -178.4(2) ?
C32 C33 C34 C35 1.5(4) ?
C33 C34 C35 C36 -1.7(4) ?
C34 C35 C36 C37 0.7(4) ?
C35 C36 C37 C32 0.5(4) ?
C33 C32 C37 C36 -0.7(3) ?
C31 C32 C37 C36 177.5(2) ?

loop_
_cod_related_entry_id
_cod_related_entry_database
_cod_related_entry_code
1 ChemSpider 9927847
